data_4062243
loop_
_publ_author_name
'Hurst, Stephanie K.'
'Xu, Guo-Lin'
'Ren, Tong'

_publ_section_title
;
 Bis-Adducts of Substituted Phenylethynyl on a Ru~2~(DMBA)~4~ Core:
 Effect of Donor/Acceptor Modifications
;
_journal_issue 20
_journal_name_full Organometallics
_journal_page_first 4118
_journal_page_last 4123
_journal_paper_doi 10.1021/om030401y
_journal_volume 22
_journal_year 2003
_chemical_formula_sum 'C54 H56 Cl4 N10 O4 Ru2'
_chemical_formula_weight 1253.03
_space_group_IT_number 15
_symmetry_cell_setting monoclinic
_symmetry_space_group_name_Hall '-C 2yc'
_symmetry_space_group_name_H-M 'C 1 2/c 1'
_cell_angle_alpha 90.00
_cell_angle_beta 115.581(2)
_cell_angle_gamma 90.00
_cell_formula_units_Z 4
_cell_length_a 21.366(3)
_cell_length_b 18.020(3)
_cell_length_c 16.741(3)
_cell_measurement_temperature 300(2)
_cell_volume 5813.5(15)
_diffrn_ambient_temperature 300(2)
_exptl_crystal_density_diffrn 1.432
_cod_depositor_comments
;
The following automatic conversions were performed:
'_symmetry_cell_setting' value 'Monoclinic' changed to 'monoclinic'
according to '/home/saulius/struct/CIF-dictionaries/cif_core.dic'
dictionary named 'cif_core.dic' version 2.4.1 from 2010-06-29.

Automatic conversion script
Id: cif_fix_enum 1527 2010-12-29 10:47:43Z saulius 
;
_cod_original_sg_symbol_H-M 'C 2/c'
_cod_database_code 4062243

loop_
_symmetry_equiv_pos_as_xyz
'x, y, z'
'-x, y, -z+1/2'
'x+1/2, y+1/2, z'
'-x+1/2, y+1/2, -z+1/2'
'-x, -y, -z'
'x, -y, z-1/2'
'-x+1/2, -y+1/2, -z'
'x+1/2, -y+1/2, z-1/2'

loop_
_atom_site_label
_atom_site_type_symbol
_atom_site_fract_x
_atom_site_fract_y
_atom_site_fract_z
_atom_site_U_iso_or_equiv
_atom_site_adp_type
_atom_site_occupancy
_atom_site_symmetry_multiplicity
_atom_site_calc_flag
_atom_site_refinement_flags
_atom_site_disorder_assembly
_atom_site_disorder_group
Ru Ru 0.44929(3) 0.64268(3) -0.23337(4) 0.0522(2) Uani 1 1 d . . .
N1 N 0.1553(5) 0.6568(4) 0.0077(6) 0.096(2) Uani 1 1 d . . .
N2 N 0.3814(3) 0.6607(3) -0.3573(3) 0.0565(14) Uani 1 1 d . . .
N3 N 0.4650(3) 0.7533(3) -0.2123(3) 0.0591(16) Uani 1 1 d . . .
N4 N 0.5317(3) 0.6217(3) -0.1055(3) 0.0577(15) Uani 1 1 d . . .
N5 N 0.4444(3) 0.5325(3) -0.2558(3) 0.0522(13) Uani 1 1 d . . .
O1 O 0.1787(4) 0.6553(5) 0.0871(6) 0.149(3) Uani 1 1 d . . .
O2 O 0.0940(4) 0.6596(5) -0.0397(6) 0.151(3) Uani 1 1 d . . .
C1 C 0.3857(4) 0.6424(4) -0.1753(4) 0.0626(18) Uani 1 1 d . . .
C2 C 0.3446(4) 0.6415(4) -0.1450(5) 0.074(2) Uani 1 1 d . . .
C3 C 0.2970(4) 0.6454(4) -0.1074(5) 0.0607(17) Uani 1 1 d . . .
C4 C 0.3186(4) 0.6426(5) -0.0170(5) 0.088(3) Uani 1 1 d . . .
H4A H 0.3658 0.6376 0.0195 0.106 Uiso 1 1 calc R . .
C5 C 0.2739(5) 0.6469(5) 0.0209(5) 0.086(2) Uani 1 1 d . . .
H5A H 0.2905 0.6459 0.0822 0.104 Uiso 1 1 calc R . .
C6 C 0.2048(4) 0.6527(4) -0.0315(5) 0.068(2) Uani 1 1 d . . .
C7 C 0.1796(4) 0.6570(4) -0.1211(6) 0.082(2) Uani 1 1 d . . .
H7A H 0.1323 0.6616 -0.1566 0.099 Uiso 1 1 calc R . .
C8 C 0.2261(4) 0.6542(4) -0.1577(5) 0.080(2) Uani 1 1 d . . .
H8A H 0.2093 0.6585 -0.2189 0.097 Uiso 1 1 calc R . .
C9 C 0.4027(4) 0.6405(4) -0.4182(4) 0.0568(16) Uani 1 1 d . . .
C10 C 0.3522(4) 0.6356(5) -0.5139(5) 0.070(2) Uani 1 1 d . . .
C11 C 0.3531(6) 0.6876(5) -0.5737(6) 0.107(3) Uani 1 1 d . . .
H11A H 0.3844 0.7268 -0.5541 0.128 Uiso 1 1 calc R . .
C12 C 0.3073(8) 0.6821(9) -0.6636(8) 0.140(5) Uani 1 1 d . . .
H12A H 0.3085 0.7167 -0.7041 0.168 Uiso 1 1 calc R . .
C13 C 0.2629(9) 0.6273(11) -0.6895(10) 0.166(8) Uani 1 1 d . . .
H13A H 0.2315 0.6250 -0.7488 0.199 Uiso 1 1 calc R . .
C14 C 0.2603(6) 0.5723(8) -0.6328(9) 0.146(5) Uani 1 1 d . . .
H14A H 0.2297 0.5326 -0.6539 0.175 Uiso 1 1 calc R . .
C15 C 0.3051(5) 0.5788(6) -0.5436(6) 0.104(3) Uani 1 1 d . . .
H15A H 0.3031 0.5442 -0.5035 0.125 Uiso 1 1 calc R . .
C16 C 0.3145(4) 0.6987(4) -0.3845(5) 0.083(2) Uani 1 1 d . . .
H16A H 0.2905 0.6996 -0.4480 0.125 Uiso 1 1 calc R . .
H16B H 0.3224 0.7487 -0.3623 0.125 Uiso 1 1 calc R . .
H16C H 0.2869 0.6728 -0.3609 0.125 Uiso 1 1 calc R . .
C17 C 0.5000 0.7900(5) -0.2500 0.064(3) Uani 1 2 d S . .
C18 C 0.5000 0.8730(6) -0.2500 0.094(4) Uani 1 2 d S . .
C19 C 0.5578(6) 0.9129(5) -0.1949(8) 0.126(4) Uani 1 1 d . . .
H19A H 0.5977 0.8880 -0.1570 0.151 Uiso 1 1 calc R . .
C20 C 0.5567(10) 0.9888(7) -0.1956(12) 0.187(7) Uani 1 1 d . . .
H20A H 0.5957 1.0151 -0.1579 0.225 Uiso 1 1 calc R . .
C21 C 0.5000 1.0254(12) -0.2500 0.211(17) Uani 1 2 d S . .
H21A H 0.5000 1.0770 -0.2500 0.254 Uiso 1 2 calc SR . .
C22 C 0.4403(5) 0.7954(4) -0.1573(6) 0.089(3) Uani 1 1 d . . .
H22A H 0.4528 0.8466 -0.1566 0.134 Uiso 1 1 calc R . .
H22B H 0.4610 0.7761 -0.0981 0.134 Uiso 1 1 calc R . .
H22C H 0.3907 0.7911 -0.1810 0.134 Uiso 1 1 calc R . .
C23 C 0.5149(4) 0.5809(4) -0.0412(4) 0.083(2) Uani 1 1 d . . .
H23A H 0.5568 0.5616 0.0049 0.124 Uiso 1 1 calc R . .
H23B H 0.4841 0.5407 -0.0706 0.124 Uiso 1 1 calc R . .
H23C H 0.4929 0.6138 -0.0160 0.124 Uiso 1 1 calc R . .
C24 C 0.5000 0.4949(5) -0.2500 0.048(2) Uani 1 2 d S . .
C25 C 0.5000 0.4122(5) -0.2500 0.054(2) Uani 1 2 d S . .
C26 C 0.5006(4) 0.3728(4) -0.1791(5) 0.076(2) Uani 1 1 d . . .
H26A H 0.5012 0.3982 -0.1303 0.091 Uiso 1 1 calc R . .
C27 C 0.5002(6) 0.2966(6) -0.1797(8) 0.121(4) Uani 1 1 d . . .
H27A H 0.5000 0.2710 -0.1315 0.146 Uiso 1 1 calc R . .
C28 C 0.5000 0.2575(8) -0.2500 0.122(6) Uani 1 2 d S . .
H28A H 0.5000 0.2059 -0.2500 0.147 Uiso 1 2 calc SR . .
C29 C 0.3784(4) 0.4919(3) -0.2763(5) 0.070(2) Uani 1 1 d . . .
H29A H 0.3764 0.4483 -0.3101 0.105 Uiso 1 1 calc R . .
H29B H 0.3397 0.5235 -0.3099 0.105 Uiso 1 1 calc R . .
H29C H 0.3765 0.4779 -0.2221 0.105 Uiso 1 1 calc R . .
C30 C -0.1041(8) 0.5189(8) -0.0950(14) 0.257(10) Uani 1 1 d . . .
H30A H -0.0777 0.4826 -0.0503 0.309 Uiso 1 1 calc R . .
H30B H -0.1136 0.4989 -0.1530 0.309 Uiso 1 1 calc R . .
Cl1 Cl -0.1803(3) 0.5410(4) -0.0881(7) 0.379(5) Uani 1 1 d . . .
Cl2 Cl -0.0618(4) 0.5968(4) -0.0783(5) 0.312(3) Uani 1 1 d . . .

loop_
_atom_site_aniso_label
_atom_site_aniso_U_11
_atom_site_aniso_U_22
_atom_site_aniso_U_33
_atom_site_aniso_U_23
_atom_site_aniso_U_13
_atom_site_aniso_U_12
Ru 0.0520(3) 0.0573(3) 0.0594(3) -0.0003(3) 0.0354(3) 0.0001(3)
N1 0.099(7) 0.110(6) 0.117(7) 0.026(5) 0.081(6) 0.024(5)
N2 0.054(4) 0.066(4) 0.056(3) 0.000(3) 0.029(3) 0.011(3)
N3 0.062(4) 0.067(4) 0.068(4) -0.004(3) 0.046(4) 0.004(3)
N4 0.069(4) 0.058(4) 0.053(3) 0.005(2) 0.032(3) -0.012(3)
N5 0.045(3) 0.062(3) 0.051(3) -0.003(2) 0.022(3) -0.002(3)
O1 0.162(8) 0.209(8) 0.141(6) 0.036(6) 0.126(6) 0.053(6)
O2 0.093(6) 0.216(9) 0.187(8) 0.046(6) 0.100(6) 0.036(6)
C1 0.073(5) 0.050(4) 0.075(5) 0.000(4) 0.041(4) -0.003(4)
C2 0.076(5) 0.075(5) 0.101(6) -0.004(4) 0.066(5) -0.005(5)
C3 0.054(4) 0.066(4) 0.078(5) -0.002(4) 0.044(4) -0.001(4)
C4 0.053(5) 0.147(8) 0.069(5) 0.001(5) 0.031(4) 0.023(5)
C5 0.082(6) 0.122(7) 0.067(5) 0.008(5) 0.043(5) 0.026(6)
C6 0.071(6) 0.070(5) 0.090(6) 0.015(4) 0.061(5) 0.016(4)
C7 0.055(5) 0.110(7) 0.087(6) 0.013(5) 0.037(5) 0.008(5)
C8 0.059(5) 0.121(7) 0.064(5) 0.013(4) 0.029(4) 0.010(5)
C9 0.061(5) 0.049(4) 0.061(4) 0.000(4) 0.027(4) 0.007(4)
C10 0.076(5) 0.073(5) 0.064(5) 0.005(4) 0.032(4) 0.021(5)
C11 0.135(9) 0.108(7) 0.084(7) 0.030(6) 0.053(7) 0.042(6)
C12 0.169(15) 0.168(14) 0.074(9) 0.027(8) 0.045(9) 0.060(10)
C13 0.149(15) 0.23(2) 0.091(10) 0.005(12) 0.023(10) 0.103(14)
C14 0.091(9) 0.170(13) 0.127(11) -0.061(9) 0.002(8) 0.011(8)
C15 0.083(7) 0.117(8) 0.086(7) -0.011(6) 0.012(6) -0.010(6)
C16 0.066(6) 0.102(6) 0.088(6) 0.008(5) 0.039(5) 0.028(5)
C17 0.078(8) 0.051(6) 0.070(7) 0.000 0.039(7) 0.000
C18 0.138(13) 0.040(8) 0.143(12) 0.000 0.096(11) 0.000
C19 0.134(10) 0.061(6) 0.204(12) -0.016(6) 0.093(9) -0.026(6)
C20 0.23(2) 0.084(12) 0.30(2) -0.050(12) 0.161(18) -0.045(10)
C21 0.28(4) 0.059(14) 0.41(5) 0.000 0.26(4) 0.000
C22 0.104(7) 0.076(6) 0.120(7) -0.020(5) 0.078(6) -0.008(5)
C23 0.075(6) 0.118(7) 0.061(5) 0.021(4) 0.036(4) -0.017(5)
C24 0.050(6) 0.048(6) 0.048(5) 0.000 0.024(5) 0.000
C25 0.040(6) 0.066(7) 0.057(6) 0.000 0.022(5) 0.000
C26 0.077(6) 0.074(6) 0.075(5) 0.005(4) 0.032(4) 0.001(4)
C27 0.114(9) 0.071(8) 0.162(11) 0.054(6) 0.042(8) 0.005(6)
C28 0.065(10) 0.060(10) 0.186(19) 0.000 0.003(11) 0.000
C29 0.053(5) 0.059(4) 0.102(6) 0.003(4) 0.037(4) -0.003(4)
C30 0.130(15) 0.138(13) 0.47(3) -0.023(15) 0.095(17) -0.013(11)
Cl1 0.173(6) 0.321(8) 0.630(15) 0.072(8) 0.162(8) 0.034(5)
Cl2 0.290(8) 0.298(7) 0.377(9) -0.069(6) 0.171(7) -0.115(6)

loop_
_geom_bond_atom_site_label_1
_geom_bond_atom_site_label_2
_geom_bond_distance
_geom_bond_site_symmetry_2
_geom_bond_publ_flag
Ru N2 1.980(5) . ?
Ru C1 1.982(7) . ?
Ru N5 2.015(5) . ?
Ru N3 2.028(5) . ?
Ru N4 2.137(5) . ?
Ru Ru 2.4592(11) 2_654 ?
N1 O1 1.202(9) . ?
N1 O2 1.204(10) . ?
N1 C6 1.468(9) . ?
N2 C9 1.334(7) . ?
N2 C16 1.468(8) . ?
N3 C17 1.342(7) . ?
N3 C22 1.456(8) . ?
N4 C9 1.325(8) 2_654 ?
N4 C23 1.471(7) . ?
N5 C24 1.334(6) . ?
N5 C29 1.491(7) . ?
C1 C2 1.190(9) . ?
C2 C3 1.409(9) . ?
C3 C4 1.379(9) . ?
C3 C8 1.389(10) . ?
C4 C5 1.359(10) . ?
C5 C6 1.357(11) . ?
C6 C7 1.359(10) . ?
C7 C8 1.374(10) . ?
C9 N4 1.325(8) 2_654 ?
C9 C10 1.500(10) . ?
C10 C15 1.369(11) . ?
C10 C11 1.377(10) . ?
C11 C12 1.401(15) . ?
C12 C13 1.307(18) . ?
C13 C14 1.390(18) . ?
C14 C15 1.389(13) . ?
C17 N3 1.342(7) 2_654 ?
C17 C18 1.496(13) . ?
C18 C19 1.381(10) 2_654 ?
C18 C19 1.381(10) . ?
C19 C20 1.368(14) . ?
C20 C21 1.333(15) . ?
C21 C20 1.333(15) 2_654 ?
C24 N5 1.334(6) 2_654 ?
C24 C25 1.492(12) . ?
C25 C26 1.378(8) . ?
C25 C26 1.378(8) 2_654 ?
C26 C27 1.374(11) . ?
C27 C28 1.371(12) . ?
C28 C27 1.371(12) 2_654 ?
C30 Cl2 1.628(14) . ?
C30 Cl1 1.728(16) . ?
